data_7207961
loop_
_publ_author_name
'Li, Kang'
'Liu, Yu'
'Yan, Cheng'
'Fu, Lei'
'Wei, Shi-Chao'
'Wang, Hai-Ping'
'Pan, Mei'
'Su, Cheng-Yong'

_publ_section_title
;
 Cocrystallization of coordinative and inorganic lanthanide centers
 showing dual emission via linked or unlinked antenna
;
_journal_issue 11
_journal_name_full CrystEngComm
_journal_page_first 3868
_journal_paper_doi 10.1039/c2ce06605j
_journal_volume 14
_journal_year 2012
_chemical_formula_sum 'C48 H52 N19 O21.5 Tb2'
_chemical_formula_weight 1556.93
_chemical_name_systematic
;
?
;
_space_group_IT_number 148
_symmetry_cell_setting trigonal
_symmetry_space_group_name_Hall '-R 3'
_symmetry_space_group_name_H-M 'R -3 :H'
_atom_sites_solution_hydrogens geom
_atom_sites_solution_primary direct
_atom_sites_solution_secondary difmap
_audit_creation_method SHELXL-97
_cell_angle_alpha 90.00
_cell_angle_beta 90.00
_cell_angle_gamma 120.00
_cell_formula_units_Z 6
_cell_length_a 17.3754(7)
_cell_length_b 17.3754(7)
_cell_length_c 39.4344(19)
_cell_measurement_temperature 150(2)
_cell_volume 10310.4(8)
_computing_structure_refinement 'SHELXL-97 (Sheldrick, 1997)'
_computing_structure_solution 'SHELXS-97 (Sheldrick, 1990)'
_diffrn_ambient_temperature 150(2)
_diffrn_measured_fraction_theta_full 0.977
_diffrn_measured_fraction_theta_max 0.978
_diffrn_measurement_device_type 'Xcalibur, Sapphire3, Gemini ultra'
_diffrn_measurement_method '\w scan'
_diffrn_radiation_monochromator graphite
_diffrn_radiation_source 'fine-focus sealed tube'
_diffrn_radiation_type CuK\a
_diffrn_radiation_wavelength 1.54178
_diffrn_reflns_av_R_equivalents 0.0744
_diffrn_reflns_av_sigmaI/netI 0.0676
_diffrn_reflns_limit_h_max 19
_diffrn_reflns_limit_h_min -18
_diffrn_reflns_limit_k_max 19
_diffrn_reflns_limit_k_min -16
_diffrn_reflns_limit_l_max 44
_diffrn_reflns_limit_l_min -44
_diffrn_reflns_number 10639
_diffrn_reflns_theta_full 62.46
_diffrn_reflns_theta_max 62.46
_diffrn_reflns_theta_min 5.09
_exptl_absorpt_coefficient_mu 10.683
_exptl_absorpt_correction_T_max 0.1418
_exptl_absorpt_correction_T_min 0.0999
_exptl_absorpt_correction_type none
_exptl_crystal_colour 'light yellow'
_exptl_crystal_density_diffrn 1.505
_exptl_crystal_density_method 'not measured'
_exptl_crystal_description block
_exptl_crystal_F_000 4650
_exptl_crystal_size_max 0.40
_exptl_crystal_size_mid 0.30
_exptl_crystal_size_min 0.30
_refine_diff_density_max 1.088
_refine_diff_density_min -1.962
_refine_diff_density_rms 0.156
_refine_ls_extinction_method none
_refine_ls_goodness_of_fit_ref 1.087
_refine_ls_hydrogen_treatment constr
_refine_ls_matrix_type full
_refine_ls_number_parameters 272
_refine_ls_number_reflns 3566
_refine_ls_number_restraints 3
_refine_ls_restrained_S_all 1.087
_refine_ls_R_factor_all 0.0948
_refine_ls_R_factor_gt 0.0732
_refine_ls_shift/su_max 0.025
_refine_ls_shift/su_mean 0.003
_refine_ls_structure_factor_coef Fsqd
_refine_ls_weighting_details 'calc w=1/[\s^2^(Fo^2^)+(0.1000P)^2^+120.0000P] where P=(Fo^2^+2Fc^2^)/3'
_refine_ls_weighting_scheme calc
_refine_ls_wR_factor_gt 0.1825
_refine_ls_wR_factor_ref 0.1936
_reflns_number_gt 2692
_reflns_number_total 3566
_reflns_threshold_expression >2sigma(I)
_cod_data_source_file c2ce06605j.txt
_cod_data_source_block 6
_cod_depositor_comments
;
The following automatic conversions were performed:

'_symmetry_cell_setting' value 'Trigonal' changed to 'trigonal'
according to /home/saulius/struct/CIF-dictionaries/cif_core.dic
dictionary named 'cif_core.dic' version 2.4.1 from 2010-06-29.

Automatic conversion script
Id: cif_fix_values 1715 2011-07-08 13:25:40Z adriana 
;
_cod_original_sg_symbol_H-M R-3
_cod_original_formula_sum 'C48 H52 N19 O21.50 Tb2'
_cod_database_code 7207961

loop_
_symmetry_equiv_pos_as_xyz
'x, y, z'
'-y, x-y, z'
'-x+y, -x, z'
'x+2/3, y+1/3, z+1/3'
'-y+2/3, x-y+1/3, z+1/3'
'-x+y+2/3, -x+1/3, z+1/3'
'x+1/3, y+2/3, z+2/3'
'-y+1/3, x-y+2/3, z+2/3'
'-x+y+1/3, -x+2/3, z+2/3'
'-x, -y, -z'
'y, -x+y, -z'
'x-y, x, -z'
'-x+2/3, -y+1/3, -z+1/3'
'y+2/3, -x+y+1/3, -z+1/3'
'x-y+2/3, x+1/3, -z+1/3'
'-x+1/3, -y+2/3, -z+2/3'
'y+1/3, -x+y+2/3, -z+2/3'
'x-y+1/3, x+2/3, -z+2/3'

loop_
_atom_site_label
_atom_site_type_symbol
_atom_site_fract_x
_atom_site_fract_y
_atom_site_fract_z
_atom_site_U_iso_or_equiv
_atom_site_adp_type
_atom_site_occupancy
_atom_site_symmetry_multiplicity
_atom_site_calc_flag
_atom_site_refinement_flags
_atom_site_disorder_assembly
_atom_site_disorder_group
Tb1 Tb 0.0000 0.0000 0.126319(13) 0.02585(14) Uani 1 3 d S . .
Tb2 Tb 0.3333 0.6667 0.000364(18) 0.0549(2) Uani 1 3 d S . .
N1 N 0.0000 0.0000 0.19538(19) 0.0285(19) Uani 1 3 d S . .
N2 N 0.1459(3) 0.0347(3) 0.15548(11) 0.0278(11) Uani 1 1 d . . .
N3 N 0.2343(3) 0.0639(3) 0.20062(12) 0.0333(13) Uani 1 1 d . . .
N4 N 0.2337(5) -0.1634(5) 0.2818(2) 0.092(3) Uani 1 1 d . . .
N5 N 0.1439(3) 0.1381(4) 0.08732(12) 0.0405(14) Uani 1 1 d . . .
N6 N 0.1842(4) 0.6439(4) -0.03795(16) 0.0669(19) Uani 1 1 d . . .
C1 C 0.0896(3) 0.0611(4) 0.20865(13) 0.0319(14) Uani 1 1 d . . .
H1A H 0.1015 0.1230 0.2076 0.038 Uiso 1 1 calc R . .
H1B H 0.0937 0.0465 0.2326 0.038 Uiso 1 1 calc R . .
C2 C 0.1557(3) 0.0525(3) 0.18817(14) 0.0297(14) Uani 1 1 d . . .
C3 C 0.2232(3) 0.0367(4) 0.14531(14) 0.0312(15) Uani 1 1 d . . .
C4 C 0.2504(4) 0.0215(4) 0.11360(16) 0.0400(16) Uani 1 1 d . . .
H4A H 0.2130 0.0072 0.0943 0.048 Uiso 1 1 calc R . .
C5 C 0.3319(4) 0.0279(4) 0.11127(19) 0.0490(19) Uani 1 1 d . . .
H5A H 0.3520 0.0200 0.0899 0.059 Uiso 1 1 calc R . .
C6 C 0.3871(4) 0.0461(4) 0.1402(2) 0.052(2) Uani 1 1 d . . .
H6A H 0.4422 0.0475 0.1381 0.062 Uiso 1 1 calc R . .
C7 C 0.3616(4) 0.0616(4) 0.17129(19) 0.0456(18) Uani 1 1 d . . .
H7A H 0.3992 0.0762 0.1905 0.055 Uiso 1 1 calc R . .
C8 C 0.2797(3) 0.0551(3) 0.17343(15) 0.0331(15) Uani 1 1 d . . .
C9 C 0.2629(4) 0.0729(4) 0.23614(16) 0.0470(19) Uani 1 1 d . . .
H9A H 0.2291 0.0939 0.2497 0.056 Uiso 1 1 calc R . .
H9B H 0.3266 0.1186 0.2376 0.056 Uiso 1 1 calc R . .
C10 C 0.2500(4) -0.0125(5) 0.25136(17) 0.050(2) Uani 1 1 d . . .
C11 C 0.2635(6) -0.0152(6) 0.2863(2) 0.074(3) Uani 1 1 d . . .
H11A H 0.2767 0.0346 0.3002 0.089 Uiso 1 1 calc R . .
C12 C 0.2576(6) -0.0899(6) 0.3002(2) 0.083(3) Uani 1 1 d . . .
H12A H 0.2708 -0.0899 0.3235 0.099 Uiso 1 1 calc R . .
C13 C 0.2189(5) -0.1631(6) 0.2489(2) 0.074(3) Uani 1 1 d . . .
H13A H 0.2029 -0.2150 0.2360 0.089 Uiso 1 1 calc R . .
C14 C 0.2261(5) -0.0893(5) 0.2331(2) 0.061(2) Uani 1 1 d . . .
H14A H 0.2145 -0.0911 0.2095 0.073 Uiso 1 1 calc R . .
O1 O 0.1144(2) 0.1577(3) 0.11361(10) 0.0382(11) Uani 1 1 d . . .
O2 O 0.1083(3) 0.0580(3) 0.07966(10) 0.0429(12) Uani 1 1 d . . .
O3 O 0.2052(3) 0.1974(4) 0.07118(12) 0.0651(17) Uani 1 1 d . . .
O4 O 0.2237(3) 0.6026(4) -0.04590(13) 0.0662(16) Uani 1 1 d . . .
O5 O 0.2061(3) 0.6901(4) -0.01248(15) 0.0723(18) Uani 1 1 d . . .
O6 O 0.1201(4) 0.6361(5) -0.05582(17) 0.099(2) Uani 1 1 d . . .
O1W O 0.3494(5) 0.7862(5) 0.0334(2) 0.134(3) Uani 1 1 d . . .
O2W O 0.3333 0.6667 0.2234(17) 0.13(2) Uiso 0.25 3 d SP A 1
O3W O 0.3333 0.6667 0.1867(13) 0.108(17) Uiso 0.25 3 d SP . 2
N7 N 0.2370(11) 0.7985(13) 0.1659(4) 0.114(6) Uiso 0.50 1 d PD . .
C15 C 0.2070(11) 0.7941(11) 0.1370(3) 0.074(5) Uiso 0.50 1 d PD . .
C16 C 0.1993(11) 0.7869(11) 0.1014(3) 0.075(5) Uiso 0.50 1 d PD . .
H16A H 0.1463 0.7890 0.0942 0.112 Uiso 0.50 1 calc PR . .
H16B H 0.1940 0.7305 0.0942 0.112 Uiso 0.50 1 calc PR . .
H16C H 0.2521 0.8363 0.0910 0.112 Uiso 0.50 1 calc PR . .
N8 N 0.2463(12) -0.0966(10) 0.0309(6) 0.126(7) Uiso 0.50 1 d PD . .
C17 C 0.2367(14) -0.0304(10) 0.0238(7) 0.125(9) Uiso 0.50 1 d PD . .
C18 C 0.2680(13) 0.0602(10) 0.0159(6) 0.097(7) Uiso 0.50 1 d PD . .

loop_
_atom_site_aniso_label
_atom_site_aniso_U_11
_atom_site_aniso_U_22
_atom_site_aniso_U_33
_atom_site_aniso_U_23
_atom_site_aniso_U_13
_atom_site_aniso_U_12
Tb1 0.03246(19) 0.03246(19) 0.0126(2) 0.000 0.000 0.01623(10)
Tb2 0.0643(3) 0.0643(3) 0.0360(4) 0.000 0.000 0.03217(15)
N1 0.029(3) 0.029(3) 0.028(4) 0.000 0.000 0.0145(13)
N2 0.0244(18) 0.042(2) 0.022(2) 0.0005(17) -0.0032(17) 0.0202(16)
N3 0.036(2) 0.032(2) 0.029(2) 0.0018(19) -0.002(2) 0.0145(18)
N4 0.084(4) 0.079(4) 0.100(6) 0.040(4) -0.007(4) 0.030(4)
N5 0.029(2) 0.062(3) 0.029(2) 0.013(2) 0.005(2) 0.023(2)
N6 0.089(4) 0.079(4) 0.048(4) 0.000(3) 0.003(3) 0.054(3)
C1 0.036(2) 0.044(3) 0.017(3) -0.008(2) -0.004(2) 0.021(2)
C2 0.029(2) 0.025(2) 0.029(3) 0.004(2) -0.008(2) 0.009(2)
C3 0.030(2) 0.031(3) 0.028(3) 0.001(2) -0.001(2) 0.012(2)
C4 0.044(3) 0.041(3) 0.037(3) 0.006(2) 0.008(3) 0.023(2)
C5 0.041(3) 0.050(3) 0.057(4) 0.004(3) 0.018(3) 0.023(3)
C6 0.033(3) 0.047(3) 0.081(5) 0.016(3) 0.013(3) 0.024(2)
C7 0.032(3) 0.040(3) 0.062(4) 0.004(3) -0.003(3) 0.015(2)
C8 0.030(2) 0.027(2) 0.044(3) 0.006(2) 0.002(2) 0.015(2)
C9 0.041(3) 0.050(3) 0.043(4) -0.007(3) -0.018(3) 0.018(3)
C10 0.047(3) 0.060(4) 0.040(4) 0.010(3) -0.007(3) 0.024(3)
C11 0.075(5) 0.079(5) 0.056(5) 0.013(4) -0.001(4) 0.029(4)
C12 0.091(6) 0.073(5) 0.065(5) 0.027(4) -0.014(5) 0.027(4)
C13 0.077(5) 0.066(4) 0.072(5) 0.020(4) -0.012(4) 0.030(4)
C14 0.071(4) 0.050(4) 0.064(5) 0.000(3) -0.014(4) 0.032(3)
O1 0.0355(18) 0.0387(19) 0.036(2) 0.0102(17) 0.0006(17) 0.0154(15)
O2 0.046(2) 0.061(2) 0.0220(19) 0.0114(17) 0.0126(17) 0.0267(18)
O3 0.044(2) 0.077(3) 0.054(3) 0.031(2) 0.022(2) 0.015(2)
O4 0.073(3) 0.076(3) 0.051(3) -0.008(2) -0.006(2) 0.038(2)
O5 0.065(3) 0.073(3) 0.070(4) -0.009(3) 0.001(3) 0.028(2)
O6 0.093(3) 0.145(5) 0.086(4) 0.006(4) -0.017(3) 0.079(3)
O1W 0.080(4) 0.158(5) 0.137(5) -0.105(4) -0.015(4) 0.040(4)

loop_
_atom_type_symbol
_atom_type_description
_atom_type_scat_dispersion_real
_atom_type_scat_dispersion_imag
_atom_type_scat_source
C C 0.0181 0.0091 'International Tables Vol C Tables 4.2.6.8 and 6.1.1.4'
H H 0.0000 0.0000 'International Tables Vol C Tables 4.2.6.8 and 6.1.1.4'
N N 0.0311 0.0180 'International Tables Vol C Tables 4.2.6.8 and 6.1.1.4'
O O 0.0492 0.0322 'International Tables Vol C Tables 4.2.6.8 and 6.1.1.4'
Tb Tb -9.1472 9.1891 'International Tables Vol C Tables 4.2.6.8 and 6.1.1.4'

loop_
_geom_angle_atom_site_label_1
_geom_angle_atom_site_label_2
_geom_angle_atom_site_label_3
_geom_angle
_geom_angle_site_symmetry_1
_geom_angle_site_symmetry_3
O2 Tb1 O2 70.14(15) 3 2
O2 Tb1 O2 70.14(15) 3 .
O2 Tb1 O2 70.14(15) 2 .
O2 Tb1 O1 72.76(15) 3 2
O2 Tb1 O1 51.32(14) 2 2
O2 Tb1 O1 118.16(14) . 2
O2 Tb1 O1 118.16(14) 3 .
O2 Tb1 O1 72.76(15) 2 .
O2 Tb1 O1 51.32(14) . .
O1 Tb1 O1 116.09(6) 2 .
O2 Tb1 O1 51.32(14) 3 3
O2 Tb1 O1 118.16(14) 2 3
O2 Tb1 O1 72.76(15) . 3
O1 Tb1 O1 116.09(6) 2 3
O1 Tb1 O1 116.09(6) . 3
O2 Tb1 N2 116.52(15) 3 .
O2 Tb1 N2 141.66(14) 2 .
O2 Tb1 N2 77.02(13) . .
O1 Tb1 N2 164.78(13) 2 .
O1 Tb1 N2 71.45(14) . .
O1 Tb1 N2 67.83(15) 3 .
O2 Tb1 N2 141.66(14) 3 2
O2 Tb1 N2 77.02(13) 2 2
O2 Tb1 N2 116.52(15) . 2
O1 Tb1 N2 71.45(14) 2 2
O1 Tb1 N2 67.83(15) . 2
O1 Tb1 N2 164.78(13) 3 2
N2 Tb1 N2 101.46(12) . 2
O2 Tb1 N2 77.01(14) 3 3
O2 Tb1 N2 116.52(15) 2 3
O2 Tb1 N2 141.66(14) . 3
O1 Tb1 N2 67.83(15) 2 3
O1 Tb1 N2 164.78(13) . 3
O1 Tb1 N2 71.45(14) 3 3
N2 Tb1 N2 101.46(12) . 3
N2 Tb1 N2 101.46(12) 2 3
O2 Tb1 N1 138.43(9) 3 .
O2 Tb1 N1 138.43(9) 2 .
O2 Tb1 N1 138.43(9) . .
O1 Tb1 N1 101.55(9) 2 .
O1 Tb1 N1 101.55(9) . .
O1 Tb1 N1 101.55(9) 3 .
N2 Tb1 N1 63.37(10) . .
N2 Tb1 N1 63.37(10) 2 .
N2 Tb1 N1 63.37(10) 3 .
O2 Tb1 N5 69.24(15) 3 2
O2 Tb1 N5 25.25(15) 2 2
O2 Tb1 N5 93.79(15) . 2
O1 Tb1 N5 26.07(15) 2 2
O1 Tb1 N5 94.26(15) . 2
O1 Tb1 N5 120.31(15) 3 2
N2 Tb1 N5 165.69(15) . 2
N2 Tb1 N5 72.60(14) 2 2
N2 Tb1 N5 92.56(16) 3 2
N1 Tb1 N5 122.10(10) . 2
O2 Tb1 N5 25.25(15) 3 3
O2 Tb1 N5 93.79(15) 2 3
O2 Tb1 N5 69.24(15) . 3
O1 Tb1 N5 94.26(15) 2 3
O1 Tb1 N5 120.31(15) . 3
O1 Tb1 N5 26.07(15) 3 3
N2 Tb1 N5 92.56(16) . 3
N2 Tb1 N5 165.69(15) 2 3
N2 Tb1 N5 72.60(14) 3 3
N1 Tb1 N5 122.10(10) . 3
N5 Tb1 N5 94.38(13) 2 3
O1W Tb2 O1W 92.1(3) . 2_665
O1W Tb2 O1W 92.1(3) . 3_565
O1W Tb2 O1W 92.1(3) 2_665 3_565
O1W Tb2 O4 122.3(3) . .
O1W Tb2 O4 82.9(2) 2_665 .
O1W Tb2 O4 145.3(2) 3_565 .
O1W Tb2 O4 82.9(2) . 3_565
O1W Tb2 O4 145.3(2) 2_665 3_565
O1W Tb2 O4 122.3(3) 3_565 3_565
O4 Tb2 O4 71.25(19) . 3_565
O1W Tb2 O4 145.3(2) . 2_665
O1W Tb2 O4 122.3(3) 2_665 2_665
O1W Tb2 O4 82.9(2) 3_565 2_665
O4 Tb2 O4 71.25(19) . 2_665
O4 Tb2 O4 71.25(19) 3_565 2_665
O1W Tb2 O5 72.0(2) . .
O1W Tb2 O5 73.8(2) 2_665 .
O1W Tb2 O5 158.0(3) 3_565 .
O4 Tb2 O5 51.3(2) . .
O4 Tb2 O5 72.02(19) 3_565 .
O4 Tb2 O5 118.84(18) 2_665 .
O1W Tb2 O5 73.8(2) . 3_565
O1W Tb2 O5 158.0(3) 2_665 3_565
O1W Tb2 O5 72.0(2) 3_565 3_565
O4 Tb2 O5 118.84(18) . 3_565
O4 Tb2 O5 51.3(2) 3_565 3_565
O4 Tb2 O5 72.02(19) 2_665 3_565
O5 Tb2 O5 115.98(9) . 3_565
O1W Tb2 O5 158.0(3) . 2_665
O1W Tb2 O5 72.0(2) 2_665 2_665
O1W Tb2 O5 73.8(2) 3_565 2_665
O4 Tb2 O5 72.02(19) . 2_665
O4 Tb2 O5 118.84(18) 3_565 2_665
O4 Tb2 O5 51.3(2) 2_665 2_665
O5 Tb2 O5 115.98(9) . 2_665
O5 Tb2 O5 115.98(9) 3_565 2_665
O1W Tb2 N6 96.6(3) . .
O1W Tb2 N6 78.1(2) 2_665 .
O1W Tb2 N6 167.1(2) 3_565 .
O4 Tb2 N6 26.1(2) . .
O4 Tb2 N6 68.49(19) 3_565 .
O4 Tb2 N6 95.09(18) 2_665 .
O5 Tb2 N6 25.30(19) . .
O5 Tb2 N6 119.62(18) 3_565 .
O5 Tb2 N6 94.98(19) 2_665 .
O1W Tb2 N6 78.1(2) . 3_565
O1W Tb2 N6 167.1(2) 2_665 3_565
O1W Tb2 N6 96.6(3) 3_565 3_565
O4 Tb2 N6 95.09(18) . 3_565
O4 Tb2 N6 26.1(2) 3_565 3_565
O4 Tb2 N6 68.49(19) 2_665 3_565
O5 Tb2 N6 94.98(19) . 3_565
O5 Tb2 N6 25.30(19) 3_565 3_565
O5 Tb2 N6 119.62(18) 2_665 3_565
N6 Tb2 N6 94.53(18) . 3_565
O1W Tb2 N6 167.1(2) . 2_665
O1W Tb2 N6 96.6(3) 2_665 2_665
O1W Tb2 N6 78.1(2) 3_565 2_665
O4 Tb2 N6 68.49(19) . 2_665
O4 Tb2 N6 95.09(18) 3_565 2_665
O4 Tb2 N6 26.1(2) 2_665 2_665
O5 Tb2 N6 119.62(18) . 2_665
O5 Tb2 N6 94.98(19) 3_565 2_665
O5 Tb2 N6 25.30(19) 2_665 2_665
N6 Tb2 N6 94.53(18) . 2_665
N6 Tb2 N6 94.53(18) 3_565 2_665
C1 N1 C1 108.1(4) . 2
C1 N1 C1 108.1(4) . 3
C1 N1 C1 108.1(4) 2 3
C1 N1 Tb1 110.8(3) . .
C1 N1 Tb1 110.8(3) 2 .
C1 N1 Tb1 110.8(3) 3 .
C2 N2 C3 105.5(4) . .
C2 N2 Tb1 119.4(4) . .
C3 N2 Tb1 135.0(3) . .
C2 N3 C8 106.7(5) . .
C2 N3 C9 128.2(5) . .
C8 N3 C9 124.7(5) . .
C13 N4 C12 119.6(8) . .
O3 N5 O2 123.4(6) . .
O3 N5 O1 119.6(5) . .
O2 N5 O1 117.0(4) . .
O3 N5 Tb1 179.1(5) . .
O2 N5 Tb1 57.5(3) . .
O1 N5 Tb1 59.6(2) . .
O5 N6 O4 120.0(7) . .
O5 N6 O6 119.8(8) . .
O4 N6 O6 120.1(7) . .
O5 N6 Tb2 60.6(4) . .
O4 N6 Tb2 59.5(4) . .
O6 N6 Tb2 177.7(5) . .
C2 C1 N1 109.2(4) . .
C2 C1 H1A 109.8 . .
N1 C1 H1A 109.8 . .
C2 C1 H1B 109.8 . .
N1 C1 H1B 109.8 . .
H1A C1 H1B 108.3 . .
N2 C2 N3 112.8(5) . .
N2 C2 C1 123.0(5) . .
N3 C2 C1 124.1(5) . .
N2 C3 C8 109.6(5) . .
N2 C3 C4 131.6(5) . .
C8 C3 C4 118.8(6) . .
C5 C4 C3 118.4(6) . .
C5 C4 H4A 120.8 . .
C3 C4 H4A 120.8 . .
C4 C5 C6 121.4(7) . .
C4 C5 H5A 119.3 . .
C6 C5 H5A 119.3 . .
C7 C6 C5 120.8(6) . .
C7 C6 H6A 119.6 . .
C5 C6 H6A 119.6 . .
C8 C7 C6 117.5(6) . .
C8 C7 H7A 121.3 . .
C6 C7 H7A 121.3 . .
C7 C8 N3 131.5(6) . .
C7 C8 C3 123.1(6) . .
N3 C8 C3 105.4(5) . .
N3 C9 C10 113.5(5) . .
N3 C9 H9A 108.9 . .
C10 C9 H9A 108.9 . .
N3 C9 H9B 108.9 . .
C10 C9 H9B 108.9 . .
H9A C9 H9B 107.7 . .
C14 C10 C11 117.0(7) . .
C14 C10 C9 124.5(6) . .
C11 C10 C9 118.5(7) . .
C12 C11 C10 119.3(9) . .
C12 C11 H11A 120.3 . .
C10 C11 H11A 120.3 . .
N4 C12 C11 122.1(8) . .
N4 C12 H12A 119.0 . .
C11 C12 H12A 119.0 . .
N4 C13 C14 121.5(9) . .
N4 C13 H13A 119.2 . .
C14 C13 H13A 119.2 . .
C13 C14 C10 120.4(8) . .
C13 C14 H14A 119.8 . .
C10 C14 H14A 119.8 . .
N5 O1 Tb1 94.3(3) . .
N5 O2 Tb1 97.3(3) . .
N6 O4 Tb2 94.4(4) . .
N6 O5 Tb2 94.1(5) . .
N7 C15 C16 160(2) . .
C15 C16 H16A 109.5 . .
C15 C16 H16B 109.5 . .
H16A C16 H16B 109.5 . .
C15 C16 H16C 109.5 . .
H16A C16 H16C 109.5 . .
H16B C16 H16C 109.5 . .
N8 C17 C18 154(2) . .

loop_
_geom_bond_atom_site_label_1
_geom_bond_atom_site_label_2
_geom_bond_distance
_geom_bond_site_symmetry_2
Tb1 O2 2.459(4) 3
Tb1 O2 2.459(4) 2
Tb1 O2 2.459(4) .
Tb1 O1 2.503(4) 2
Tb1 O1 2.503(4) .
Tb1 O1 2.503(4) 3
Tb1 N2 2.566(4) .
Tb1 N2 2.566(4) 2
Tb1 N2 2.566(4) 3
Tb1 N1 2.723(8) .
Tb1 N5 2.894(4) 2
Tb1 N5 2.894(4) 3
Tb2 O1W 2.348(7) .
Tb2 O1W 2.348(7) 2_665
Tb2 O1W 2.348(7) 3_565
Tb2 O4 2.465(5) .
Tb2 O4 2.465(5) 3_565
Tb2 O4 2.465(5) 2_665
Tb2 O5 2.492(6) .
Tb2 O5 2.492(6) 3_565
Tb2 O5 2.492(6) 2_665
Tb2 N6 2.852(7) .
Tb2 N6 2.852(7) 3_565
Tb2 N6 2.852(7) 2_665
N1 C1 1.474(6) .
N1 C1 1.474(6) 2
N1 C1 1.474(6) 3
N2 C2 1.317(7) .
N2 C3 1.385(7) .
N3 C2 1.370(7) .
N3 C8 1.383(8) .
N3 C9 1.468(8) .
N4 C13 1.321(11) .
N4 C12 1.341(13) .
N5 O3 1.226(6) .
N5 O2 1.244(7) .
N5 O1 1.275(7) .
N6 O5 1.222(8) .
N6 O4 1.257(9) .
N6 O6 1.266(9) .
C1 C2 1.471(8) .
C1 H1A 0.9900 .
C1 H1B 0.9900 .
C3 C8 1.408(8) .
C3 C4 1.408(8) .
C4 C5 1.368(9) .
C4 H4A 0.9500 .
C5 C6 1.421(10) .
C5 H5A 0.9500 .
C6 C7 1.375(11) .
C6 H6A 0.9500 .
C7 C8 1.373(9) .
C7 H7A 0.9500 .
C9 C10 1.510(10) .
C9 H9A 0.9900 .
C9 H9B 0.9900 .
C10 C14 1.385(11) .
C10 C11 1.404(11) .
C11 C12 1.364(13) .
C11 H11A 0.9500 .
C12 H12A 0.9500 .
C13 C14 1.374(12) .
C13 H13A 0.9500 .
C14 H14A 0.9500 .
O3W O3W 1.58(10) 13_565
N7 C15 1.240(17) .
C15 C16 1.410(16) .
C16 H16A 0.9800 .
C16 H16B 0.9800 .
C16 H16C 0.9800 .
N8 C17 1.27(2) .
C17 C18 1.420(19) .

loop_
_geom_torsion_atom_site_label_1
_geom_torsion_atom_site_label_2
_geom_torsion_atom_site_label_3
_geom_torsion_atom_site_label_4
_geom_torsion
_geom_torsion_site_symmetry_1
_geom_torsion_site_symmetry_4
O2 Tb1 N1 C1 129.5(3) 3 .
O2 Tb1 N1 C1 -110.5(3) 2 .
O2 Tb1 N1 C1 9.5(3) . .
O1 Tb1 N1 C1 -153.6(3) 2 .
O1 Tb1 N1 C1 -33.6(3) . .
O1 Tb1 N1 C1 86.4(3) 3 .
N2 Tb1 N1 C1 28.7(3) . .
N2 Tb1 N1 C1 -91.3(3) 2 .
N2 Tb1 N1 C1 148.7(3) 3 .
N5 Tb1 N1 C1 -136.1(3) 2 .
N5 Tb1 N1 C1 103.9(3) 3 .
O2 Tb1 N1 C1 -110.5(3) 3 2
O2 Tb1 N1 C1 9.5(3) 2 2
O2 Tb1 N1 C1 129.5(3) . 2
O1 Tb1 N1 C1 -33.6(3) 2 2
O1 Tb1 N1 C1 86.4(3) . 2
O1 Tb1 N1 C1 -153.6(3) 3 2
N2 Tb1 N1 C1 148.7(3) . 2
N2 Tb1 N1 C1 28.7(3) 2 2
N2 Tb1 N1 C1 -91.3(3) 3 2
N5 Tb1 N1 C1 -16.1(3) 2 2
N5 Tb1 N1 C1 -136.1(3) 3 2
O2 Tb1 N1 C1 9.5(3) 3 3
O2 Tb1 N1 C1 129.5(3) 2 3
O2 Tb1 N1 C1 -110.5(3) . 3
O1 Tb1 N1 C1 86.4(3) 2 3
O1 Tb1 N1 C1 -153.6(3) . 3
O1 Tb1 N1 C1 -33.6(3) 3 3
N2 Tb1 N1 C1 -91.3(3) . 3
N2 Tb1 N1 C1 148.7(3) 2 3
N2 Tb1 N1 C1 28.7(3) 3 3
N5 Tb1 N1 C1 103.9(3) 2 3
N5 Tb1 N1 C1 -16.1(3) 3 3
O2 Tb1 N2 C2 -146.2(4) 3 .
O2 Tb1 N2 C2 122.7(4) 2 .
O2 Tb1 N2 C2 154.1(4) . .
O1 Tb1 N2 C2 -21.3(8) 2 .
O1 Tb1 N2 C2 100.9(4) . .
O1 Tb1 N2 C2 -129.5(4) 3 .
N2 Tb1 N2 C2 39.2(4) 2 .
N2 Tb1 N2 C2 -65.1(4) 3 .
N1 Tb1 N2 C2 -13.0(4) . .
N5 Tb1 N2 C2 103.1(6) 2 .
N5 Tb1 N2 C2 -137.9(4) 3 .
O2 Tb1 N2 C3 30.6(5) 3 .
O2 Tb1 N2 C3 -60.5(6) 2 .
O2 Tb1 N2 C3 -29.1(5) . .
O1 Tb1 N2 C3 155.5(5) 2 .
O1 Tb1 N2 C3 -82.3(5) . .
O1 Tb1 N2 C3 47.3(5) 3 .
N2 Tb1 N2 C3 -144.0(5) 2 .
N2 Tb1 N2 C3 111.7(5) 3 .
N1 Tb1 N2 C3 163.8(5) . .
N5 Tb1 N2 C3 -80.1(8) 2 .
N5 Tb1 N2 C3 38.9(5) 3 .
O2 Tb1 N5 O3 -180(100) 3 .
O2 Tb1 N5 O3 113(35) 2 .
O2 Tb1 N5 O3 -160(100) . .
O1 Tb1 N5 O3 108(35) 2 .
O1 Tb1 N5 O3 20(35) . .
O1 Tb1 N5 O3 -129(35) 3 .
N2 Tb1 N5 O3 -63(35) . .
N2 Tb1 N5 O3 38(35) 2 .
N2 Tb1 N5 O3 -131(35) 3 .
N1 Tb1 N5 O3 -22(35) . .
N5 Tb1 N5 O3 111(35) 2 .
N5 Tb1 N5 O3 -155(100) 3 .
O2 Tb1 N5 O2 -20.2(4) 3 .
O2 Tb1 N5 O2 -87.3(4) 2 .
O1 Tb1 N5 O2 -92.4(4) 2 .
O1 Tb1 N5 O2 179.7(5) . .
O1 Tb1 N5 O2 31.3(3) 3 .
N2 Tb1 N5 O2 96.5(4) . .
N2 Tb1 N5 O2 -162.3(3) 2 .
N2 Tb1 N5 O2 29.2(7) 3 .
N1 Tb1 N5 O2 137.8(3) . .
N5 Tb1 N5 O2 -89.6(3) 2 .
N5 Tb1 N5 O2 5.1(3) 3 .
O2 Tb1 N5 O1 160.2(3) 3 .
O2 Tb1 N5 O1 93.1(3) 2 .
O2 Tb1 N5 O1 -179.7(5) . .
O1 Tb1 N5 O1 87.9(2) 2 .
O1 Tb1 N5 O1 -148.4(3) 3 .
N2 Tb1 N5 O1 -83.2(3) . .
N2 Tb1 N5 O1 18.0(3) 2 .
N2 Tb1 N5 O1 -150.5(5) 3 .
N1 Tb1 N5 O1 -41.9(4) . .
N5 Tb1 N5 O1 90.7(4) 2 .
N5 Tb1 N5 O1 -174.5(3) 3 .
O1W Tb2 N6 O5 -13.6(4) . .
O1W Tb2 N6 O5 77.2(4) 2_665 .
O1W Tb2 N6 O5 118.6(12) 3_565 .
O4 Tb2 N6 O5 175.6(7) . .
O4 Tb2 N6 O5 -93.3(4) 3_565 .
O4 Tb2 N6 O5 -160.8(4) 2_665 .
O5 Tb2 N6 O5 -88.6(3) 3_565 .
O5 Tb2 N6 O5 147.6(4) 2_665 .
N6 Tb2 N6 O5 -92.1(5) 3_565 .
N6 Tb2 N6 O5 173.0(4) 2_665 .
O1W Tb2 N6 O4 170.8(4) . .
O1W Tb2 N6 O4 -98.4(4) 2_665 .
O1W Tb2 N6 O4 -57.0(13) 3_565 .
O4 Tb2 N6 O4 91.1(5) 3_565 .
O4 Tb2 N6 O4 23.6(4) 2_665 .
O5 Tb2 N6 O4 -175.6(7) . .
O5 Tb2 N6 O4 95.8(4) 3_565 .
O5 Tb2 N6 O4 -28.0(4) 2_665 .
N6 Tb2 N6 O4 92.3(3) 3_565 .
N6 Tb2 N6 O4 -2.6(4) 2_665 .
O1W Tb2 N6 O6 88(16) . .
O1W Tb2 N6 O6 179(100) 2_665 .
O1W Tb2 N6 O6 -140(15) 3_565 .
O4 Tb2 N6 O6 -83(16) . .
O4 Tb2 N6 O6 9(16) 3_565 .
O4 Tb2 N6 O6 -59(16) 2_665 .
O5 Tb2 N6 O6 102(16) . .
O5 Tb2 N6 O6 13(16) 3_565 .
O5 Tb2 N6 O6 -111(16) 2_665 .
N6 Tb2 N6 O6 10(16) 3_565 .
N6 Tb2 N6 O6 -85(16) 2_665 .
C1 N1 C1 C2 -162.6(5) 2 .
C1 N1 C1 C2 80.5(7) 3 .
Tb1 N1 C1 C2 -41.0(5) . .
C3 N2 C2 N3 -1.7(6) . .
Tb1 N2 C2 N3 176.0(3) . .
C3 N2 C2 C1 177.0(5) . .
Tb1 N2 C2 C1 -5.4(7) . .
C8 N3 C2 N2 1.7(6) . .
C9 N3 C2 N2 -171.3(5) . .
C8 N3 C2 C1 -176.9(5) . .
C9 N3 C2 C1 10.1(9) . .
N1 C1 C2 N2 33.2(7) . .
N1 C1 C2 N3 -148.3(5) . .
C2 N2 C3 C8 0.9(6) . .
Tb1 N2 C3 C8 -176.2(4) . .
C2 N2 C3 C4 178.9(6) . .
Tb1 N2 C3 C4 1.8(9) . .
N2 C3 C4 C5 -179.6(6) . .
C8 C3 C4 C5 -1.9(8) . .
C3 C4 C5 C6 2.3(10) . .
C4 C5 C6 C7 -2.8(10) . .
C5 C6 C7 C8 2.6(9) . .
C6 C7 C8 N3 177.8(6) . .
C6 C7 C8 C3 -2.3(9) . .
C2 N3 C8 C7 178.9(6) . .
C9 N3 C8 C7 -7.8(9) . .
C2 N3 C8 C3 -1.0(6) . .
C9 N3 C8 C3 172.3(5) . .
N2 C3 C8 C7 -179.8(5) . .
C4 C3 C8 C7 1.9(9) . .
N2 C3 C8 N3 0.1(6) . .
C4 C3 C8 N3 -178.1(5) . .
C2 N3 C9 C10 98.4(8) . .
C8 N3 C9 C10 -73.5(7) . .
N3 C9 C10 C14 9.1(10) . .
N3 C9 C10 C11 -171.5(6) . .
C14 C10 C11 C12 3.6(12) . .
C9 C10 C11 C12 -175.9(8) . .
C13 N4 C12 C11 2.9(15) . .
C10 C11 C12 N4 -4.2(14) . .
C12 N4 C13 C14 -1.0(14) . .
N4 C13 C14 C10 0.5(13) . .
C11 C10 C14 C13 -1.8(11) . .
C9 C10 C14 C13 177.6(7) . .
O3 N5 O1 Tb1 -179.7(5) . .
O2 N5 O1 Tb1 -0.3(5) . .
O2 Tb1 O1 N5 -22.6(4) 3 .
O2 Tb1 O1 N5 -77.9(3) 2 .
O2 Tb1 O1 N5 0.2(3) . .
O1 Tb1 O1 N5 -106.1(3) 2 .
O1 Tb1 O1 N5 35.6(4) 3 .
N2 Tb1 O1 N5 88.2(3) . .
N2 Tb1 O1 N5 -160.5(3) 2 .
N2 Tb1 O1 N5 152.4(5) 3 .
N1 Tb1 O1 N5 144.7(3) . .
N5 Tb1 O1 N5 -91.3(4) 2 .
N5 Tb1 O1 N5 6.3(4) 3 .
O3 N5 O2 Tb1 179.6(5) . .
O1 N5 O2 Tb1 0.3(5) . .
O2 Tb1 O2 N5 158.5(4) 3 .
O2 Tb1 O2 N5 83.2(4) 2 .
O1 Tb1 O2 N5 102.0(3) 2 .
O1 Tb1 O2 N5 -0.2(3) . .
O1 Tb1 O2 N5 -147.2(4) 3 .
N2 Tb1 O2 N5 -76.7(3) . .
N2 Tb1 O2 N5 19.8(4) 2 .
N2 Tb1 O2 N5 -168.8(3) 3 .
N1 Tb1 O2 N5 -59.1(4) . .
N5 Tb1 O2 N5 92.2(3) 2 .
N5 Tb1 O2 N5 -174.5(4) 3 .
O5 N6 O4 Tb2 -4.4(7) . .
O6 N6 O4 Tb2 177.3(6) . .
O1W Tb2 O4 N6 -10.8(5) . .
O1W Tb2 O4 N6 77.3(4) 2_665 .
O1W Tb2 O4 N6 160.8(5) 3_565 .
O4 Tb2 O4 N6 -79.2(5) 3_565 .
O4 Tb2 O4 N6 -155.1(4) 2_665 .
O5 Tb2 O4 N6 2.4(4) . .
O5 Tb2 O4 N6 -99.1(4) 3_565 .
O5 Tb2 O4 N6 150.6(4) 2_665 .
N6 Tb2 O4 N6 -89.9(3) 3_565 .
N6 Tb2 O4 N6 177.2(4) 2_665 .
O4 N6 O5 Tb2 4.4(6) . .
O6 N6 O5 Tb2 -177.4(6) . .
O1W Tb2 O5 N6 165.8(5) . .
O1W Tb2 O5 N6 -96.4(5) 2_665 .
O1W Tb2 O5 N6 -148.5(6) 3_565 .
O4 Tb2 O5 N6 -2.5(4) . .
O4 Tb2 O5 N6 77.5(4) 3_565 .
O4 Tb2 O5 N6 21.9(5) 2_665 .
O5 Tb2 O5 N6 104.8(4) 3_565 .
O5 Tb2 O5 N6 -36.4(5) 2_665 .
N6 Tb2 O5 N6 90.1(5) 3_565 .
N6 Tb2 O5 N6 -8.0(5) 2_665 .
